data_2237460
loop_
_publ_author_name
'Wang, Zhao-Yun'
'Yu, Chang-Jiang'

_publ_section_title
;
 {[(1<i>Z</i>)-3-Chloro-1<i>H</i>-isoindol-1-ylidene]methyl}dimethylamine
;
_journal_coeditor_code CV5388
_journal_issue 3
_journal_name_full 'Acta Crystallographica Section E'
_journal_page_first o448
_journal_paper_doi 10.1107/S160053681300500X
_journal_volume 69
_journal_year 2013
_chemical_formula_iupac 'C11 H11 Cl N2'
_chemical_formula_moiety 'C11 H11 Cl N2'
_chemical_formula_sum 'C11 H11 Cl N2'
_chemical_formula_weight 206.67
_chemical_name_systematic
;
{[(1<i>Z</i>)-3-Chloro-1<i>H</i>-isoindol-1-ylidene]methyl}dimethylamine
;
_space_group_IT_number 14
_symmetry_cell_setting monoclinic
_symmetry_space_group_name_Hall '-P 2ybc'
_symmetry_space_group_name_H-M 'P 1 21/c 1'
_atom_sites_solution_hydrogens geom
_atom_sites_solution_primary direct
_atom_sites_solution_secondary difmap
_audit_creation_method SHELXL-97
_cell_angle_alpha 90.00
_cell_angle_beta 92.7200(10)
_cell_angle_gamma 90.00
_cell_formula_units_Z 8
_cell_length_a 12.1588(9)
_cell_length_b 10.4087(8)
_cell_length_c 16.3165(12)
_cell_measurement_reflns_used 9633
_cell_measurement_temperature 293(2)
_cell_measurement_theta_max 27.56
_cell_measurement_theta_min 2.32
_cell_volume 2062.6(3)
_computing_cell_refinement 'SAINT (Bruker, 2002)'
_computing_data_collection 'SMART (Bruker, 2002)'
_computing_data_reduction 'SAINT (Bruker, 2002)'
_computing_molecular_graphics 'SHELXTL (Sheldrick, 2008)'
_computing_publication_material 'SHELXTL (Sheldrick, 2008)'
_computing_structure_refinement 'SHELXL97 (Sheldrick, 2008)'
_computing_structure_solution 'SHELXS97 (Sheldrick, 2008)'
_diffrn_ambient_temperature 293(2)
_diffrn_measured_fraction_theta_full 1.000
_diffrn_measured_fraction_theta_max 1.000
_diffrn_measurement_device_type 'Bruker SMART APEX CCD'
_diffrn_measurement_method 'phi and omega scans'
_diffrn_radiation_monochromator graphite
_diffrn_radiation_source 'fine-focus sealed tube'
_diffrn_radiation_type MoK\a
_diffrn_radiation_wavelength 0.71073
_diffrn_reflns_av_R_equivalents 0.0234
_diffrn_reflns_av_sigmaI/netI 0.0186
_diffrn_reflns_limit_h_max 14
_diffrn_reflns_limit_h_min -12
_diffrn_reflns_limit_k_max 12
_diffrn_reflns_limit_k_min -12
_diffrn_reflns_limit_l_max 19
_diffrn_reflns_limit_l_min -19
_diffrn_reflns_number 14393
_diffrn_reflns_theta_full 24.99
_diffrn_reflns_theta_max 24.99
_diffrn_reflns_theta_min 1.68
_exptl_absorpt_coefficient_mu 0.330
_exptl_absorpt_correction_T_max 0.9370
_exptl_absorpt_correction_T_min 0.9075
_exptl_absorpt_correction_type multi-scan
_exptl_absorpt_process_details '(SADABS; Bruker, 2002)'
_exptl_crystal_colour colourless
_exptl_crystal_density_diffrn 1.331
_exptl_crystal_density_method 'not measured'
_exptl_crystal_description block
_exptl_crystal_F_000 864
_exptl_crystal_size_max 0.30
_exptl_crystal_size_mid 0.30
_exptl_crystal_size_min 0.20
_refine_diff_density_max 0.215
_refine_diff_density_min -0.249
_refine_ls_extinction_method none
_refine_ls_goodness_of_fit_ref 1.022
_refine_ls_hydrogen_treatment constr
_refine_ls_matrix_type full
_refine_ls_number_parameters 257
_refine_ls_number_reflns 3628
_refine_ls_number_restraints 0
_refine_ls_restrained_S_all 1.022
_refine_ls_R_factor_all 0.0375
_refine_ls_R_factor_gt 0.0323
_refine_ls_shift/su_max 0.001
_refine_ls_shift/su_mean 0.000
_refine_ls_structure_factor_coef Fsqd
_refine_ls_weighting_details 'calc w=1/[\s^2^(Fo^2^)+(0.0482P)^2^+0.6549P] where P=(Fo^2^+2Fc^2^)/3'
_refine_ls_weighting_scheme calc
_refine_ls_wR_factor_gt 0.0871
_refine_ls_wR_factor_ref 0.0923
_reflns_number_gt 3175
_reflns_number_total 3628
_reflns_threshold_expression I>2sigma(I)
_cod_data_source_file cv5388.cif
_cod_data_source_block I
_cod_original_sg_symbol_H-M 'P 21/c'
_cod_database_code 2237460
_cod_database_fobs_code 2237460

loop_
_symmetry_equiv_pos_as_xyz
'x, y, z'
'-x, y+1/2, -z+1/2'
'-x, -y, -z'
'x, -y-1/2, z-1/2'

loop_
_atom_site_type_symbol
_atom_site_label
_atom_site_fract_x
_atom_site_fract_y
_atom_site_fract_z
_atom_site_U_iso_or_equiv
_atom_site_adp_type
_atom_site_calc_flag
_atom_site_refinement_flags
_atom_site_occupancy
_atom_site_symmetry_multiplicity
C C1 0.10344(14) 0.95021(15) 0.17664(10) 0.0446(4) Uani d . 1 1
H H1 0.0995 1.0308 0.1520 0.054 Uiso calc R 1 1
C C2 0.09492(15) 0.93661(16) 0.25997(10) 0.0485(4) Uani d . 1 1
H H2 0.0855 1.0090 0.2923 0.058 Uiso calc R 1 1
C C3 0.10025(14) 0.81523(16) 0.29649(10) 0.0462(4) Uani d . 1 1
H H3 0.0948 0.8086 0.3530 0.055 Uiso calc R 1 1
C C4 0.11330(13) 0.70544(15) 0.25124(9) 0.0413(4) Uani d . 1 1
H H4 0.1158 0.6253 0.2764 0.050 Uiso calc R 1 1
C C5 0.12269(12) 0.71688(14) 0.16626(9) 0.0351(3) Uani d . 1 1
C C6 0.11816(12) 0.83963(14) 0.13021(9) 0.0360(3) Uani d . 1 1
C C7 0.13229(13) 0.81558(14) 0.04517(9) 0.0379(3) Uani d . 1 1
C C8 0.13736(12) 0.62763(14) 0.09977(9) 0.0363(3) Uani d . 1 1
C C9 0.14062(12) 0.49581(14) 0.10851(9) 0.0382(3) Uani d . 1 1
H H9 0.1383 0.4670 0.1624 0.046 Uiso calc R 1 1
C C10 0.14543(16) 0.26882(15) 0.07727(12) 0.0540(4) Uani d . 1 1
H H10A 0.1493 0.2628 0.1360 0.081 Uiso calc R 1 1
H H10B 0.2076 0.2257 0.0557 0.081 Uiso calc R 1 1
H H10C 0.0787 0.2292 0.0560 0.081 Uiso calc R 1 1
C C11 0.14694(16) 0.42637(17) -0.03484(10) 0.0521(4) Uani d . 1 1
H H11A 0.1402 0.5168 -0.0454 0.078 Uiso calc R 1 1
H H11B 0.0862 0.3819 -0.0618 0.078 Uiso calc R 1 1
H H11C 0.2147 0.3955 -0.0554 0.078 Uiso calc R 1 1
C C12 0.59631(16) 1.03344(17) 0.23675(11) 0.0538(4) Uani d . 1 1
H H12 0.6607 1.0464 0.2688 0.065 Uiso calc R 1 1
C C13 0.50202(19) 1.1010(2) 0.25156(13) 0.0660(5) Uani d . 1 1
H H13 0.5023 1.1603 0.2942 0.079 Uiso calc R 1 1
C C14 0.40623(19) 1.0810(2) 0.20311(14) 0.0709(6) Uani d . 1 1
H H14 0.3431 1.1266 0.2149 0.085 Uiso calc R 1 1
C C15 0.40161(16) 0.9966(2) 0.13874(13) 0.0624(5) Uani d . 1 1
H H15 0.3371 0.9864 0.1065 0.075 Uiso calc R 1 1
C C16 0.49652(14) 0.92593(16) 0.12242(10) 0.0478(4) Uani d . 1 1
C C17 0.59264(14) 0.94515(15) 0.17246(10) 0.0448(4) Uani d . 1 1
C C18 0.66982(13) 0.85782(16) 0.13977(10) 0.0434(4) Uani d . 1 1
C C19 0.52280(14) 0.82944(16) 0.06357(10) 0.0471(4) Uani d . 1 1
C C20 0.45005(15) 0.78325(18) 0.00284(11) 0.0528(4) Uani d . 1 1
H H20 0.3807 0.8210 0.0022 0.063 Uiso calc R 1 1
C C21 0.56360(18) 0.6267(2) -0.06552(14) 0.0758(6) Uani d . 1 1
H H21A 0.6006 0.6639 -0.1105 0.114 Uiso calc R 1 1
H H21B 0.5476 0.5381 -0.0772 0.114 Uiso calc R 1 1
H H21C 0.6100 0.6327 -0.0164 0.114 Uiso calc R 1 1
C C22 0.37124(18) 0.6668(2) -0.11346(14) 0.0765(7) Uani d . 1 1
H H22A 0.3079 0.7170 -0.1011 0.115 Uiso calc R 1 1
H H22B 0.3533 0.5771 -0.1107 0.115 Uiso calc R 1 1
H H22C 0.3931 0.6873 -0.1677 0.115 Uiso calc R 1 1
Cl Cl1 0.13909(4) 0.93494(4) -0.02823(2) 0.05378(15) Uani d . 1 1
Cl Cl2 0.80400(4) 0.83930(5) 0.17864(3) 0.05637(15) Uani d . 1 1
N N1 0.14301(11) 0.69544(12) 0.02584(8) 0.0394(3) Uani d . 1 1
N N2 0.14649(11) 0.40346(12) 0.05304(8) 0.0425(3) Uani d . 1 1
N N3 0.63250(11) 0.79025(14) 0.07737(8) 0.0470(3) Uani d . 1 1
N N4 0.46144(13) 0.69555(17) -0.05409(10) 0.0597(4) Uani d . 1 1

loop_
_atom_site_aniso_label
_atom_site_aniso_U_11
_atom_site_aniso_U_22
_atom_site_aniso_U_33
_atom_site_aniso_U_12
_atom_site_aniso_U_13
_atom_site_aniso_U_23
C1 0.0570(10) 0.0325(8) 0.0444(9) 0.0018(7) 0.0031(7) 0.0002(6)
C2 0.0598(11) 0.0440(9) 0.0418(9) 0.0026(8) 0.0044(8) -0.0093(7)
C3 0.0534(10) 0.0532(10) 0.0322(8) -0.0002(8) 0.0028(7) -0.0016(7)
C4 0.0485(9) 0.0403(8) 0.0351(8) -0.0013(7) 0.0000(7) 0.0056(6)
C5 0.0352(8) 0.0344(7) 0.0356(8) -0.0012(6) 0.0001(6) 0.0017(6)
C6 0.0387(8) 0.0338(7) 0.0353(8) -0.0008(6) 0.0011(6) 0.0020(6)
C7 0.0461(9) 0.0338(8) 0.0339(8) 0.0001(6) 0.0020(6) 0.0053(6)
C8 0.0426(8) 0.0330(7) 0.0330(7) 0.0004(6) -0.0005(6) 0.0029(6)
C9 0.0422(8) 0.0359(8) 0.0363(8) 0.0003(6) -0.0007(6) 0.0032(6)
C10 0.0635(11) 0.0305(8) 0.0678(12) 0.0005(8) -0.0006(9) 0.0020(8)
C11 0.0700(12) 0.0432(9) 0.0431(9) 0.0055(8) 0.0020(8) -0.0062(7)
C12 0.0610(11) 0.0499(10) 0.0507(10) 0.0000(8) 0.0022(8) -0.0042(8)
C13 0.0795(14) 0.0571(12) 0.0621(12) 0.0092(10) 0.0101(10) -0.0101(9)
C14 0.0653(13) 0.0690(13) 0.0794(15) 0.0198(10) 0.0122(11) -0.0055(11)
C15 0.0512(11) 0.0667(12) 0.0692(12) 0.0101(9) 0.0008(9) -0.0007(10)
C16 0.0481(9) 0.0486(9) 0.0468(9) 0.0005(7) 0.0038(7) 0.0047(7)
C17 0.0501(9) 0.0416(9) 0.0429(9) -0.0018(7) 0.0047(7) 0.0043(7)
C18 0.0429(9) 0.0456(9) 0.0415(9) -0.0034(7) 0.0004(7) 0.0006(7)
C19 0.0431(9) 0.0531(10) 0.0450(9) -0.0012(7) 0.0005(7) 0.0016(7)
C20 0.0452(10) 0.0637(11) 0.0493(10) -0.0022(8) 0.0007(8) 0.0013(9)
C21 0.0614(13) 0.0909(16) 0.0746(14) -0.0004(11) -0.0014(11) -0.0300(13)
C22 0.0618(13) 0.1050(19) 0.0612(13) -0.0195(12) -0.0116(10) -0.0111(12)
Cl1 0.0843(3) 0.0378(2) 0.0396(2) 0.00008(19) 0.0071(2) 0.01022(16)
Cl2 0.0481(3) 0.0647(3) 0.0553(3) 0.0043(2) -0.00815(19) -0.0132(2)
N1 0.0484(7) 0.0355(7) 0.0342(7) 0.0003(6) 0.0030(6) 0.0010(5)
N2 0.0530(8) 0.0308(6) 0.0436(7) 0.0030(6) -0.0001(6) 0.0003(6)
N3 0.0453(8) 0.0512(8) 0.0445(8) -0.0018(6) 0.0009(6) -0.0026(6)
N4 0.0486(9) 0.0767(11) 0.0533(9) -0.0088(8) -0.0045(7) -0.0110(8)

loop_
_atom_type_symbol
_atom_type_description
_atom_type_scat_dispersion_real
_atom_type_scat_dispersion_imag
_atom_type_scat_source
C C 0.0033 0.0016 'International Tables Vol C Tables 4.2.6.8 and 6.1.1.4'
H H 0.0000 0.0000 'International Tables Vol C Tables 4.2.6.8 and 6.1.1.4'
N N 0.0061 0.0033 'International Tables Vol C Tables 4.2.6.8 and 6.1.1.4'
Cl Cl 0.1484 0.1585 'International Tables Vol C Tables 4.2.6.8 and 6.1.1.4'

loop_
_geom_angle_atom_site_label_1
_geom_angle_atom_site_label_2
_geom_angle_atom_site_label_3
_geom_angle
C2 C1 C6 118.01(14)
C2 C1 H1 121.0
C6 C1 H1 121.0
C1 C2 C3 120.69(15)
C1 C2 H2 119.7
C3 C2 H2 119.7
C4 C3 C2 121.82(15)
C4 C3 H3 119.1
C2 C3 H3 119.1
C3 C4 C5 118.54(14)
C3 C4 H4 120.7
C5 C4 H4 120.7
C4 C5 C6 119.17(14)
C4 C5 C8 134.94(14)
C6 C5 C8 105.89(13)
C1 C6 C5 121.76(14)
C1 C6 C7 134.18(14)
C5 C6 C7 104.06(13)
N1 C7 C6 115.03(13)
N1 C7 Cl1 121.00(12)
C6 C7 Cl1 123.95(11)
C9 C8 N1 125.96(14)
C9 C8 C5 124.43(13)
N1 C8 C5 109.56(12)
N2 C9 C8 130.78(14)
N2 C9 H9 114.6
C8 C9 H9 114.6
N2 C10 H10A 109.5
N2 C10 H10B 109.5
H10A C10 H10B 109.5
N2 C10 H10C 109.5
H10A C10 H10C 109.5
H10B C10 H10C 109.5
N2 C11 H11A 109.5
N2 C11 H11B 109.5
H11A C11 H11B 109.5
N2 C11 H11C 109.5
H11A C11 H11C 109.5
H11B C11 H11C 109.5
C13 C12 C17 118.16(18)
C13 C12 H12 120.9
C17 C12 H12 120.9
C12 C13 C14 120.38(19)
C12 C13 H13 119.8
C14 C13 H13 119.8
C15 C14 C13 122.32(19)
C15 C14 H14 118.8
C13 C14 H14 118.8
C14 C15 C16 118.53(19)
C14 C15 H15 120.7
C16 C15 H15 120.7
C15 C16 C17 118.84(17)
C15 C16 C19 134.76(17)
C17 C16 C19 106.39(15)
C12 C17 C16 121.75(16)
C12 C17 C18 134.65(17)
C16 C17 C18 103.60(14)
N3 C18 C17 115.17(15)
N3 C18 Cl2 120.90(13)
C17 C18 Cl2 123.93(13)
C20 C19 N3 125.80(16)
C20 C19 C16 124.55(16)
N3 C19 C16 109.65(14)
N4 C20 C19 131.49(18)
N4 C20 H20 114.3
C19 C20 H20 114.3
N4 C21 H21A 109.5
N4 C21 H21B 109.5
H21A C21 H21B 109.5
N4 C21 H21C 109.5
H21A C21 H21C 109.5
H21B C21 H21C 109.5
N4 C22 H22A 109.5
N4 C22 H22B 109.5
H22A C22 H22B 109.5
N4 C22 H22C 109.5
H22A C22 H22C 109.5
H22B C22 H22C 109.5
C7 N1 C8 105.46(12)
C9 N2 C11 123.90(13)
C9 N2 C10 120.76(14)
C11 N2 C10 115.21(13)
C18 N3 C19 105.19(14)
C20 N4 C21 123.54(16)
C20 N4 C22 120.70(18)
C21 N4 C22 115.68(17)

loop_
_geom_bond_atom_site_label_1
_geom_bond_atom_site_label_2
_geom_bond_distance
C1 C2 1.376(2)
C1 C6 1.394(2)
C1 H1 0.9300
C2 C3 1.397(2)
C2 H2 0.9300
C3 C4 1.374(2)
C3 H3 0.9300
C4 C5 1.402(2)
C4 H4 0.9300
C5 C6 1.406(2)
C5 C8 1.446(2)
C6 C7 1.428(2)
C7 N1 1.2977(19)
C7 Cl1 1.7303(14)
C8 C9 1.380(2)
C8 N1 1.4021(19)
C9 N2 1.325(2)
C9 H9 0.9300
C10 N2 1.456(2)
C10 H10A 0.9600
C10 H10B 0.9600
C10 H10C 0.9600
C11 N2 1.454(2)
C11 H11A 0.9600
C11 H11B 0.9600
C11 H11C 0.9600
C12 C13 1.376(3)
C12 C17 1.394(2)
C12 H12 0.9300
C13 C14 1.392(3)
C13 H13 0.9300
C14 C15 1.368(3)
C14 H14 0.9300
C15 C16 1.405(3)
C15 H15 0.9300
C16 C17 1.408(2)
C16 C19 1.436(2)
C17 C18 1.428(2)
C18 N3 1.301(2)
C18 Cl2 1.7328(16)
C19 C20 1.383(2)
C19 N3 1.403(2)
C20 N4 1.314(2)
C20 H20 0.9300
C21 N4 1.454(3)
C21 H21A 0.9600
C21 H21B 0.9600
C21 H21C 0.9600
C22 N4 1.460(2)
C22 H22A 0.9600
C22 H22B 0.9600
C22 H22C 0.9600

loop_
_geom_torsion_atom_site_label_1
_geom_torsion_atom_site_label_2
_geom_torsion_atom_site_label_3
_geom_torsion_atom_site_label_4
_geom_torsion
C6 C1 C2 C3 -0.4(3)
C1 C2 C3 C4 -0.5(3)
C2 C3 C4 C5 0.7(3)
C3 C4 C5 C6 -0.2(2)
C3 C4 C5 C8 179.67(17)
C2 C1 C6 C5 1.0(2)
C2 C1 C6 C7 -178.50(17)
C4 C5 C6 C1 -0.7(2)
C8 C5 C6 C1 179.44(14)
C4 C5 C6 C7 178.93(14)
C8 C5 C6 C7 -0.97(16)
C1 C6 C7 N1 -179.57(17)
C5 C6 C7 N1 0.91(19)
C1 C6 C7 Cl1 2.2(3)
C5 C6 C7 Cl1 -177.28(12)
C4 C5 C8 C9 3.3(3)
C6 C5 C8 C9 -176.81(15)
C4 C5 C8 N1 -179.07(16)
C6 C5 C8 N1 0.80(17)
N1 C8 C9 N2 -2.0(3)
C5 C8 C9 N2 175.21(15)
C17 C12 C13 C14 -0.1(3)
C12 C13 C14 C15 -1.2(4)
C13 C14 C15 C16 1.4(3)
C14 C15 C16 C17 -0.4(3)
C14 C15 C16 C19 178.4(2)
C13 C12 C17 C16 1.2(3)
C13 C12 C17 C18 -178.64(19)
C15 C16 C17 C12 -0.9(3)
C19 C16 C17 C12 179.98(15)
C15 C16 C17 C18 178.96(16)
C19 C16 C17 C18 -0.17(17)
C12 C17 C18 N3 180.00(18)
C16 C17 C18 N3 0.18(19)
C12 C17 C18 Cl2 0.3(3)
C16 C17 C18 Cl2 -179.51(12)
C15 C16 C19 C20 1.2(3)
C17 C16 C19 C20 -179.85(17)
C15 C16 C19 N3 -178.8(2)
C17 C16 C19 N3 0.13(19)
N3 C19 C20 N4 0.8(3)
C16 C19 C20 N4 -179.20(19)
C6 C7 N1 C8 -0.42(19)
Cl1 C7 N1 C8 177.84(11)
C9 C8 N1 C7 177.31(16)
C5 C8 N1 C7 -0.25(17)
C8 C9 N2 C11 -2.3(3)
C8 C9 N2 C10 -178.06(16)
C17 C18 N3 C19 -0.11(19)
Cl2 C18 N3 C19 179.60(12)
C20 C19 N3 C18 179.96(17)
C16 C19 N3 C18 -0.02(19)
C19 C20 N4 C21 -1.5(3)
C19 C20 N4 C22 -178.1(2)

loop_
_cod_related_entry_id
_cod_related_entry_database
_cod_related_entry_code
1 ChemSpider 30658337
